data_7041769
loop_
_publ_author_name
'Horstmann, Jan'
'Niemann, Mark'
'Berthold, Katar\'ina'
'Mix, Andreas'
'Neumann, Beate'
'Stammler, Hans-Georg'
'Mitzel, Norbert W.'

_publ_section_title
;
 Fluoride complexation by bidentate silicon Lewis acids.
;
_journal_issue 6
_journal_name_full 'Dalton transactions (Cambridge, England : 2003)'
_journal_page_first 1898
_journal_page_last 1913
_journal_paper_doi 10.1039/c6dt04608h
_journal_volume 46
_journal_year 2017
_chemical_formula_moiety 'C16 H14 F6 Si3'
_chemical_formula_sum 'C16 H14 F6 Si3'
_chemical_formula_weight 404.54
_space_group_crystal_system monoclinic
_space_group_IT_number 14
_space_group_name_Hall '-P 2ybc'
_space_group_name_H-M_alt 'P 1 21/c 1'
_symmetry_space_group_name_Hall '-P 2ybc'
_symmetry_space_group_name_H-M 'P 1 21/c 1'
_atom_sites_solution_hydrogens geom
_atom_sites_solution_primary direct
_audit_creation_date 2016-11-24
_audit_creation_method
;
  Olex2 1.2-ac2
  (compiled 2012.03.27 svn.r2268, GUI svn.r4156)
;
_audit_update_record
;
2016-12-01 deposited with the CCDC.
2017-01-12 downloaded from the CCDC.
;
_cell_angle_alpha 90
_cell_angle_beta 98.414(2)
_cell_angle_gamma 90
_cell_formula_units_Z 4
_cell_length_a 6.69282(16)
_cell_length_b 12.4642(2)
_cell_length_c 22.3387(4)
_cell_measurement_reflns_used 11668
_cell_measurement_temperature 100.01(10)
_cell_measurement_theta_max 75.7870
_cell_measurement_theta_min 3.9470
_cell_volume 1843.45(6)
_computing_cell_refinement
;
CrysAlisPro, Agilent Technologies,
Version 1.171.37.33 (release 27-03-2014 CrysAlis171 .NET)
(compiled Mar 27 2014,17:12:48)
;
_computing_data_collection
;
CrysAlisPro, Agilent Technologies,
Version 1.171.37.33 (release 27-03-2014 CrysAlis171 .NET)
(compiled Mar 27 2014,17:12:48)
;
_computing_data_reduction
;
CrysAlisPro, Agilent Technologies,
Version 1.171.37.33 (release 27-03-2014 CrysAlis171 .NET)
(compiled Mar 27 2014,17:12:48)
;
_computing_molecular_graphics
;
O. V. Dolomanov, L. J. Bourhis, R. J. Gildea, J. A. K. Howard and H. Puschmann,
OLEX2: a complete structure solution, refinement and analysis program.
J. Appl. Cryst. (2009). 42, 339-341.
;
_computing_publication_material
;
O. V. Dolomanov, L. J. Bourhis, R. J. Gildea, J. A. K. Howard and H. Puschmann,
OLEX2: a complete structure solution, refinement and analysis program.
J. Appl. Cryst. (2009). 42, 339-341.
;
_computing_structure_refinement
;
SHELXL, G.M. Sheldrick, Acta Cryst.
(2008). A64, 112-122
;
_computing_structure_solution
;
SHELXS, G.M. Sheldrick, Acta Cryst.
(2008). A64, 112-122
;
_diffrn_ambient_environment N~2~
_diffrn_ambient_temperature 100.01(10)
_diffrn_detector 'CCD plate'
_diffrn_detector_area_resol_mean 5.3114
_diffrn_detector_type Atlas
_diffrn_measured_fraction_theta_full 0.999
_diffrn_measured_fraction_theta_max 0.999
_diffrn_measurement_details
;
#__ type_ start__ end____ width___ exp.time_
  1 omega -103.00  -47.00   1.0000    2.0000
omega____ theta____ kappa____ phi______ frames
    -      -38.5000 -164.0000   35.0000 56

#__ type_ start__ end____ width___ exp.time_
  2 omega  -46.00   32.00   1.0000    2.0000
omega____ theta____ kappa____ phi______ frames
    -      -38.5000   38.0000   90.0000 78

#__ type_ start__ end____ width___ exp.time_
  3 omega  -56.00   27.00   1.0000    2.0000
omega____ theta____ kappa____ phi______ frames
    -      -38.5000   57.0000  -30.0000 83

#__ type_ start__ end____ width___ exp.time_
  4 omega   15.00   95.00   1.0000    2.0000
omega____ theta____ kappa____ phi______ frames
    -       43.1988   77.0000   90.0000 80

#__ type_ start__ end____ width___ exp.time_
  5 omega   90.00  124.00   1.0000    2.0000
omega____ theta____ kappa____ phi______ frames
    -       43.1988  178.0000  150.0000 34

#__ type_ start__ end____ width___ exp.time_
  6 omega   81.00  106.00   1.0000    2.0000
omega____ theta____ kappa____ phi______ frames
    -       43.1988   38.0000   90.0000 25

#__ type_ start__ end____ width___ exp.time_
  7 omega   60.00  108.00   1.0000    2.0000
omega____ theta____ kappa____ phi______ frames
    -       43.1988   77.0000  -30.0000 48

#__ type_ start__ end____ width___ exp.time_
  8 omega   26.00   76.00   1.0000    2.0000
omega____ theta____ kappa____ phi______ frames
    -       43.1988   38.0000   90.0000 50

#__ type_ start__ end____ width___ exp.time_
  9 omega   90.00  115.00   1.0000    2.0000
omega____ theta____ kappa____ phi______ frames
    -       43.1988   77.0000   30.0000 25

#__ type_ start__ end____ width___ exp.time_
 10 omega   55.00  124.00   1.0000    2.0000
omega____ theta____ kappa____ phi______ frames
    -       43.1988 -178.0000  -60.0000 69

#__ type_ start__ end____ width___ exp.time_
 11 omega   13.00   56.00   1.0000    2.0000
omega____ theta____ kappa____ phi______ frames
    -       43.1988   77.0000  -30.0000 43

#__ type_ start__ end____ width___ exp.time_
 12 omega   13.00   45.00   1.0000    2.0000
omega____ theta____ kappa____ phi______ frames
    -       43.1988   77.0000 -180.0000 32

#__ type_ start__ end____ width___ exp.time_
 13 omega   13.00   62.00   1.0000    2.0000
omega____ theta____ kappa____ phi______ frames
    -       43.1988   77.0000   30.0000 49

#__ type_ start__ end____ width___ exp.time_
 14 omega   13.00   67.00   1.0000    2.0000
omega____ theta____ kappa____ phi______ frames
    -       43.1988   77.0000 -120.0000 54

#__ type_ start__ end____ width___ exp.time_
 15 omega   24.00  100.00   1.0000    2.0000
omega____ theta____ kappa____ phi______ frames
    -       43.1988   77.0000  -90.0000 76

#__ type_ start__ end____ width___ exp.time_
 16 omega   23.00  108.00   1.0000    2.0000
omega____ theta____ kappa____ phi______ frames
    -       43.1988   38.0000 -150.0000 85

#__ type_ start__ end____ width___ exp.time_
 17 omega   81.00  151.00   1.0000   16.0000
omega____ theta____ kappa____ phi______ frames
    -      111.0000   77.0000  120.0000 70

#__ type_ start__ end____ width___ exp.time_
 18 omega   35.00  108.00   1.0000   16.0000
omega____ theta____ kappa____ phi______ frames
    -      111.0000  -94.0000 -150.0000 73

#__ type_ start__ end____ width___ exp.time_
 19 omega   84.00  156.00   1.0000   16.0000
omega____ theta____ kappa____ phi______ frames
    -      111.0000   64.0000  -50.6529 72

#__ type_ start__ end____ width___ exp.time_
 20 omega   82.00  154.00   1.0000   16.0000
omega____ theta____ kappa____ phi______ frames
    -      111.0000   77.0000  -30.0000 72

#__ type_ start__ end____ width___ exp.time_
 21 omega   85.00  112.00   1.0000   16.0000
omega____ theta____ kappa____ phi______ frames
    -      111.0000   61.0000   60.0000 27

#__ type_ start__ end____ width___ exp.time_
 22 omega   85.00  120.00   1.0000   16.0000
omega____ theta____ kappa____ phi______ frames
    -      111.0000   61.0000 -150.0000 35

#__ type_ start__ end____ width___ exp.time_
 23 omega  129.00  156.00   1.0000   16.0000
omega____ theta____ kappa____ phi______ frames
    -      111.0000   55.0000 -100.4956 27

#__ type_ start__ end____ width___ exp.time_
 24 omega   85.00  111.00   1.0000   16.0000
omega____ theta____ kappa____ phi______ frames
    -      111.0000   61.0000 -180.0000 26

#__ type_ start__ end____ width___ exp.time_
 25 omega   32.00   92.00   1.0000   16.0000
omega____ theta____ kappa____ phi______ frames
    -      111.0000  -94.0000  -60.0000 60

#__ type_ start__ end____ width___ exp.time_
 26 omega   41.00   92.00   1.0000   16.0000
omega____ theta____ kappa____ phi______ frames
    -      111.0000  -45.0000   90.0000 51

#__ type_ start__ end____ width___ exp.time_
 27 omega   81.00  178.00   1.0000   16.0000
omega____ theta____ kappa____ phi______ frames
    -      111.0000   77.0000 -150.0000 97

#__ type_ start__ end____ width___ exp.time_
 28 omega   81.00  178.00   1.0000   16.0000
omega____ theta____ kappa____ phi______ frames
    -      111.0000   77.0000    0.0000 97

#__ type_ start__ end____ width___ exp.time_
 29 omega   85.00  111.00   1.0000   16.0000
omega____ theta____ kappa____ phi______ frames
    -      111.0000   59.0000   37.2582 26

#__ type_ start__ end____ width___ exp.time_
 30 omega   85.00  111.00   1.0000   16.0000
omega____ theta____ kappa____ phi______ frames
    -      111.0000   61.0000   90.0000 26

#__ type_ start__ end____ width___ exp.time_
 31 omega   81.00  107.00   1.0000   16.0000
omega____ theta____ kappa____ phi______ frames
    -      111.0000   77.0000 -180.0000 26

#__ type_ start__ end____ width___ exp.time_
 32 omega  113.00  156.00   1.0000   16.0000
omega____ theta____ kappa____ phi______ frames
    -      111.0000   61.0000  -90.0000 43

#__ type_ start__ end____ width___ exp.time_
 33 omega   85.00  111.00   1.0000   16.0000
omega____ theta____ kappa____ phi______ frames
    -      111.0000   61.0000  -90.0000 26

#__ type_ start__ end____ width___ exp.time_
 34 omega   85.00  125.00   1.0000   16.0000
omega____ theta____ kappa____ phi______ frames
    -      111.0000   61.0000  120.0000 40

#__ type_ start__ end____ width___ exp.time_
 35 omega   81.00  178.00   1.0000   16.0000
omega____ theta____ kappa____ phi______ frames
    -      111.0000   77.0000  150.0000 97

#__ type_ start__ end____ width___ exp.time_
 36 omega   86.00  115.00   1.0000   16.0000
omega____ theta____ kappa____ phi______ frames
    -      111.0000   55.0000 -100.4956 29

#__ type_ start__ end____ width___ exp.time_
 37 omega   85.00  111.00   1.0000   16.0000
omega____ theta____ kappa____ phi______ frames
    -      111.0000   61.0000  -30.0000 26

#__ type_ start__ end____ width___ exp.time_
 38 omega   82.00  107.00   1.0000   16.0000
omega____ theta____ kappa____ phi______ frames
    -      111.0000   77.0000   60.0000 25

#__ type_ start__ end____ width___ exp.time_
 39 omega   32.00   67.00   1.0000   16.0000
omega____ theta____ kappa____ phi______ frames
    -      111.0000  -94.0000  -90.0000 35

#__ type_ start__ end____ width___ exp.time_
 40 omega   85.00  110.00   1.0000   16.0000
omega____ theta____ kappa____ phi______ frames
    -      111.0000   61.0000  -60.0000 25

#__ type_ start__ end____ width___ exp.time_
 41 omega   81.00  107.00   1.0000   16.0000
omega____ theta____ kappa____ phi______ frames
    -      111.0000   77.0000   90.0000 26

#__ type_ start__ end____ width___ exp.time_
 42 omega  147.00  173.00   1.0000   16.0000
omega____ theta____ kappa____ phi______ frames
    -      111.0000   77.0000   90.0000 26

#__ type_ start__ end____ width___ exp.time_
 43 omega   34.00  108.00   1.0000   16.0000
omega____ theta____ kappa____ phi______ frames
    -      111.0000  -94.0000  120.0000 74

#__ type_ start__ end____ width___ exp.time_
 44 omega   32.00   86.00   1.0000   16.0000
omega____ theta____ kappa____ phi______ frames
    -      111.0000  -94.0000    0.0000 54

#__ type_ start__ end____ width___ exp.time_
 45 omega   86.00  113.00   1.0000   16.0000
omega____ theta____ kappa____ phi______ frames
    -      111.0000   61.0000  150.0000 27

#__ type_ start__ end____ width___ exp.time_
 46 omega   81.00  107.00   1.0000   16.0000
omega____ theta____ kappa____ phi______ frames
    -      111.0000   77.0000  -60.0000 26

#__ type_ start__ end____ width___ exp.time_
 47 omega   41.00  122.00   1.0000   16.0000
omega____ theta____ kappa____ phi______ frames
    -      111.0000 -125.0000   90.0000 81

#__ type_ start__ end____ width___ exp.time_
 48 omega   89.00  156.00   1.0000   16.0000
omega____ theta____ kappa____ phi______ frames
    -      111.0000   45.0000  -60.0000 67

#__ type_ start__ end____ width___ exp.time_
 49 omega  120.00  147.00   1.0000   16.0000
omega____ theta____ kappa____ phi______ frames
    -      111.0000   45.0000 -150.0000 27

#__ type_ start__ end____ width___ exp.time_
 50 omega   89.00  115.00   1.0000   16.0000
omega____ theta____ kappa____ phi______ frames
    -      111.0000   45.0000 -150.0000 26

#__ type_ start__ end____ width___ exp.time_
 51 omega   84.00  110.00   1.0000   16.0000
omega____ theta____ kappa____ phi______ frames
    -      111.0000   66.0000 -121.8190 26

#__ type_ start__ end____ width___ exp.time_
 52 omega   85.00  111.00   1.0000   16.0000
omega____ theta____ kappa____ phi______ frames
    -      111.0000   59.0000    4.6718 26

#__ type_ start__ end____ width___ exp.time_
 53 omega   83.00  150.00   1.0000   16.0000
omega____ theta____ kappa____ phi______ frames
    -      111.0000   67.0000   43.6366 67

#__ type_ start__ end____ width___ exp.time_
 54 omega   89.00  177.00   1.0000   16.0000
omega____ theta____ kappa____ phi______ frames
    -      111.0000   52.0000   77.3205 88
;
_diffrn_measurement_device 'four-circle diffractometer'
_diffrn_measurement_device_type 'SuperNova, Dual, Cu at zero, Atlas'
_diffrn_measurement_method '\w scans'
_diffrn_orient_matrix_UB_11 0.0969290000
_diffrn_orient_matrix_UB_12 0.0839769000
_diffrn_orient_matrix_UB_13 0.0459820000
_diffrn_orient_matrix_UB_21 -0.0805930000
_diffrn_orient_matrix_UB_22 -0.0613358000
_diffrn_orient_matrix_UB_23 0.0513453000
_diffrn_orient_matrix_UB_31 0.1955008000
_diffrn_orient_matrix_UB_32 -0.0668364000
_diffrn_orient_matrix_UB_33 0.0106033000
_diffrn_radiation_monochromator mirror
_diffrn_radiation_probe x-ray
_diffrn_radiation_type 'Cu K\a'
_diffrn_radiation_wavelength 1.54184
_diffrn_reflns_av_R_equivalents 0.0471
_diffrn_reflns_av_unetI/netI 0.0243
_diffrn_reflns_Laue_measured_fraction_full 0.999
_diffrn_reflns_Laue_measured_fraction_max 0.998
_diffrn_reflns_limit_h_max 8
_diffrn_reflns_limit_h_min -8
_diffrn_reflns_limit_k_max 15
_diffrn_reflns_limit_k_min -15
_diffrn_reflns_limit_l_max 27
_diffrn_reflns_limit_l_min -27
_diffrn_reflns_number 28241
_diffrn_reflns_point_group_measured_fraction_full 0.999
_diffrn_reflns_point_group_measured_fraction_max 0.998
_diffrn_reflns_theta_full 67.684
_diffrn_reflns_theta_max 72.123
_diffrn_reflns_theta_min 4.001
_diffrn_source 'sealed X-ray tube'
_diffrn_source_type 'SuperNova (Cu) X-ray Source'
_exptl_absorpt_coefficient_mu 2.896
_exptl_absorpt_correction_T_max 0.989
_exptl_absorpt_correction_T_min 0.936
_exptl_absorpt_correction_type gaussian
_exptl_absorpt_process_details
;
CrysAlisPro, Agilent Technologies,
Version 1.171.37.33 (release 27-03-2014 CrysAlis171 .NET)
(compiled Mar 27 2014,17:12:48)
Numerical absorption correction based on gaussian integration over
            a multifaceted crystal model
Empirical absorption correction using spherical harmonics,
 implemented in SCALE3 ABSPACK scaling algorithm.
;
_exptl_crystal_colour 'clear colourless'
_exptl_crystal_colour_lustre clear
_exptl_crystal_colour_primary colourless
_exptl_crystal_density_diffrn 1.458
_exptl_crystal_description needle
_exptl_crystal_F_000 824
_exptl_crystal_size_max 0.2053
_exptl_crystal_size_mid 0.0697
_exptl_crystal_size_min 0.0311
_refine_diff_density_max 0.423
_refine_diff_density_min -0.353
_refine_diff_density_rms 0.055
_refine_ls_extinction_method none
_refine_ls_goodness_of_fit_ref 1.045
_refine_ls_hydrogen_treatment constr
_refine_ls_matrix_type full
_refine_ls_number_parameters 258
_refine_ls_number_reflns 3633
_refine_ls_number_restraints 1
_refine_ls_restrained_S_all 1.045
_refine_ls_R_factor_all 0.0450
_refine_ls_R_factor_gt 0.0390
_refine_ls_shift/su_max 0.001
_refine_ls_shift/su_mean 0.000
_refine_ls_structure_factor_coef Fsqd
_refine_ls_weighting_details 'w=1/[\s^2^(Fo^2^)+(0.0533P)^2^+1.1727P] where P=(Fo^2^+2Fc^2^)/3'
_refine_ls_weighting_scheme calc
_refine_ls_wR_factor_gt 0.1000
_refine_ls_wR_factor_ref 0.1048
_reflns_Friedel_coverage 0.000
_reflns_number_gt 3184
_reflns_number_total 3633
_reflns_threshold_expression 'I > 2\s(I)'
_cod_data_source_file c6dt04608h2.cif
_cod_data_source_block horst20
_cod_depositor_comments 'Adding full bibliography for 7041769--7041777.cif.'
_cod_original_cell_volume 1843.44(7)
_cod_database_code 7041769
_chemical_oxdiff_formula 'C16 H14 F6 Si3'
_reflns_odcompleteness_completeness 99.87
_reflns_odcompleteness_iscentric 1
_reflns_odcompleteness_theta 71.98
_olex2_computing_structure_refinement_long 'ShelXL (Sheldrick, 2008)'
_olex2_computing_structure_solution_long 'ShelXS (Sheldrick, 2008)'
_olex2_date_sample_data_collection 2014-04-29
_olex2_date_sample_submission 1395615600
_olex2_exptl_crystal_mounting_method mounted
_olex2_submission_special_instructions 'No special instructions were received'
_shelx_shelxl_version_number 2014/7
_shelx_space_group_comment
;
The symmetry employed for this shelxl refinement is uniquely defined
by the following loop, which should always be used as a source of
symmetry information in preference to the above space-group names.
They are only intended as comments.
;

loop_
_space_group_symop_operation_xyz
'x, y, z'
'-x, y+1/2, -z+1/2'
'-x, -y, -z'
'x, -y-1/2, z-1/2'

loop_
_atom_site_label
_atom_site_type_symbol
_atom_site_fract_x
_atom_site_fract_y
_atom_site_fract_z
_atom_site_U_iso_or_equiv
_atom_site_adp_type
_atom_site_occupancy
_atom_site_site_symmetry_order
_atom_site_calc_flag
_atom_site_refinement_flags_posn
_atom_site_refinement_flags_adp
_atom_site_refinement_flags_occupancy
_atom_site_disorder_assembly
_atom_site_disorder_group
Si1 Si 0.21115(7) 0.73766(4) 0.14721(2) 0.02047(13) Uani 1 1 d . . . . .
Si2 Si -0.14002(8) 1.04478(4) 0.09142(3) 0.03096(15) Uani 1 1 d . . . . .
Si3A Si 0.61761(14) 0.68605(13) 0.00235(4) 0.0356(3) Uani 0.833(3) 1 d D . P A 1
Si3B Si 0.6191(8) 0.7417(7) 0.0001(2) 0.0398(13) Uani 0.167(3) 1 d D . P A 2
F1A F -0.2967(6) 1.0307(3) 0.13516(12) 0.0615(10) Uani 0.760(4) 1 d . . P B 1
F2A F -0.2637(4) 1.0426(2) 0.02437(10) 0.0582(7) Uani 0.760(4) 1 d . . P B 1
F3A F -0.0488(4) 1.15914(17) 0.09616(17) 0.0726(9) Uani 0.760(4) 1 d . . P B 1
F1B F -0.331(2) 1.0137(11) 0.1131(4) 0.0615(10) Uani 0.240(4) 1 d . . P B 2
F2B F -0.1827(14) 1.0883(8) 0.0326(3) 0.0582(7) Uani 0.240(4) 1 d . . P B 2
F3B F -0.0811(12) 1.1462(6) 0.1349(6) 0.0726(9) Uani 0.240(4) 1 d . . P B 2
F4A F 0.4603(7) 0.7341(6) -0.04973(13) 0.0406(6) Uani 0.833(3) 1 d D . P A 1
F5A F 0.6592(4) 0.5688(2) -0.01662(8) 0.0685(7) Uani 0.833(3) 1 d . . P A 1
F6A F 0.8231(3) 0.7432(3) 0.00308(9) 0.0790(9) Uani 0.833(3) 1 d . . P A 1
F4B F 0.470(4) 0.727(3) -0.0593(9) 0.0406(6) Uani 0.167(3) 1 d D . P A 2
F5B F 0.773(2) 0.6483(11) -0.0094(4) 0.0685(7) Uani 0.167(3) 1 d . . P A 2
F6B F 0.7304(15) 0.8431(14) -0.0097(4) 0.0790(9) Uani 0.167(3) 1 d . . P A 2
C1 C 0.0421(3) 0.85854(15) 0.14057(9) 0.0260(4) Uani 1 1 d . . . . .
H1 H -0.0526 0.8633 0.1670 0.031 Uiso 1 1 calc R U . . .
C2 C 0.0468(3) 0.93775(16) 0.10119(9) 0.0320(4) Uani 1 1 d . . . . .
H2 H 0.1501 0.9386 0.0775 0.038 Uiso 1 1 calc R U . . .
C3 C 0.3295(3) 0.72938(14) 0.07631(8) 0.0246(4) Uani 1 1 d . . . . .
H3A H 0.2511 0.7493 0.0402 0.030 Uiso 0.833(3) 1 calc R U P A 1
H3B H 0.2423 0.7203 0.0402 0.030 Uiso 0.167(3) 1 calc R U P A 2
C4A C 0.5186(5) 0.6968(2) 0.07398(14) 0.0284(6) Uani 0.833(3) 1 d . . P A 1
H4A H 0.6016 0.6793 0.1097 0.034 Uiso 0.833(3) 1 calc R U P A 1
C4B C 0.524(3) 0.7351(14) 0.0724(9) 0.0284(6) Uani 0.167(3) 1 d . . P A 2
H4B H 0.6165 0.7358 0.1079 0.034 Uiso 0.167(3) 1 calc R U P A 2
C5 C 0.4083(3) 0.75321(14) 0.21502(8) 0.0220(3) Uani 1 1 d . . . . .
C6 C 0.5310(3) 0.84519(15) 0.22033(9) 0.0259(4) Uani 1 1 d . . . . .
H6 H 0.5136 0.8967 0.1899 0.031 Uiso 1 1 calc R U . . .
C7 C 0.6776(3) 0.86042(15) 0.27018(9) 0.0286(4) Uani 1 1 d . . . . .
H7 H 0.7582 0.9215 0.2729 0.034 Uiso 1 1 calc R U . . .
C8 C 0.7043(3) 0.78442(16) 0.31618(9) 0.0286(4) Uani 1 1 d . . . . .
H8 H 0.8022 0.7948 0.3498 0.034 Uiso 1 1 calc R U . . .
C9 C 0.5848(3) 0.69327(16) 0.31189(9) 0.0285(4) Uani 1 1 d . . . . .
H9 H 0.6025 0.6423 0.3426 0.034 Uiso 1 1 calc R U . . .
C10 C 0.4384(3) 0.67801(15) 0.26173(8) 0.0251(4) Uani 1 1 d . . . . .
H10 H 0.3589 0.6165 0.2592 0.030 Uiso 1 1 calc R U . . .
C11 C 0.0481(3) 0.61749(14) 0.15279(8) 0.0223(3) Uani 1 1 d . . . . .
C12 C -0.0622(3) 0.60671(15) 0.20134(9) 0.0261(4) Uani 1 1 d . . . . .
H12 H -0.0511 0.6590 0.2314 0.031 Uiso 1 1 calc R U . . .
C13 C -0.1877(3) 0.51897(16) 0.20502(10) 0.0308(4) Uani 1 1 d . . . . .
H13 H -0.2581 0.5124 0.2378 0.037 Uiso 1 1 calc R U . . .
C14 C -0.2087(3) 0.44108(16) 0.16019(10) 0.0328(4) Uani 1 1 d . . . . .
H14 H -0.2933 0.3826 0.1628 0.039 Uiso 1 1 calc R U . . .
C15 C -0.1029(3) 0.45083(15) 0.11156(10) 0.0310(4) Uani 1 1 d . . . . .
H15 H -0.1179 0.3993 0.0811 0.037 Uiso 1 1 calc R U . . .
C16 C 0.0258(3) 0.53771(15) 0.10817(8) 0.0261(4) Uani 1 1 d . . . . .
H16 H 0.0980 0.5428 0.0758 0.031 Uiso 1 1 calc R U . . .

loop_
_atom_site_aniso_label
_atom_site_aniso_U_11
_atom_site_aniso_U_22
_atom_site_aniso_U_33
_atom_site_aniso_U_23
_atom_site_aniso_U_13
_atom_site_aniso_U_12
Si1 0.0197(2) 0.0200(2) 0.0226(2) 0.00002(17) 0.00610(18) 0.00112(16)
Si2 0.0321(3) 0.0251(3) 0.0361(3) 0.0063(2) 0.0063(2) 0.0050(2)
Si3A 0.0230(4) 0.0605(7) 0.0246(4) -0.0072(5) 0.0076(3) 0.0029(5)
Si3B 0.030(2) 0.065(4) 0.0253(19) 0.006(2) 0.0063(14) 0.012(3)
F1A 0.0823(19) 0.0592(16) 0.0547(18) 0.0282(16) 0.050(2) 0.0415(14)
F2A 0.0651(17) 0.0696(17) 0.0353(9) -0.0021(10) -0.0080(10) 0.0251(12)
F3A 0.0472(11) 0.0264(9) 0.137(3) 0.0201(13) -0.0090(15) -0.0018(8)
F1B 0.0823(19) 0.0592(16) 0.0547(18) 0.0282(16) 0.050(2) 0.0415(14)
F2B 0.0651(17) 0.0696(17) 0.0353(9) -0.0021(10) -0.0080(10) 0.0251(12)
F3B 0.0472(11) 0.0264(9) 0.137(3) 0.0201(13) -0.0090(15) -0.0018(8)
F4A 0.0428(9) 0.0606(14) 0.0202(13) -0.0012(14) 0.0108(11) 0.0069(8)
F5A 0.0865(16) 0.0804(15) 0.0410(9) -0.0119(10) 0.0174(10) 0.0437(12)
F6A 0.0356(10) 0.162(3) 0.0432(10) -0.0178(13) 0.0188(8) -0.0337(12)
F4B 0.0428(9) 0.0606(14) 0.0202(13) -0.0012(14) 0.0108(11) 0.0069(8)
F5B 0.0865(16) 0.0804(15) 0.0410(9) -0.0119(10) 0.0174(10) 0.0437(12)
F6B 0.0356(10) 0.162(3) 0.0432(10) -0.0178(13) 0.0188(8) -0.0337(12)
C1 0.0249(9) 0.0249(9) 0.0293(9) -0.0023(7) 0.0073(7) 0.0028(7)
C2 0.0325(10) 0.0311(10) 0.0344(10) 0.0047(8) 0.0118(8) 0.0083(8)
C3 0.0238(9) 0.0262(9) 0.0241(8) -0.0001(7) 0.0043(7) -0.0008(7)
C4A 0.0238(10) 0.0370(17) 0.0243(10) -0.0027(15) 0.0033(8) 0.0032(14)
C4B 0.0238(10) 0.0370(17) 0.0243(10) -0.0027(15) 0.0033(8) 0.0032(14)
C5 0.0207(8) 0.0217(8) 0.0251(8) -0.0026(6) 0.0084(7) 0.0020(6)
C6 0.0260(9) 0.0230(9) 0.0299(9) 0.0015(7) 0.0086(7) -0.0001(7)
C7 0.0258(9) 0.0233(9) 0.0370(10) -0.0052(7) 0.0061(8) -0.0047(7)
C8 0.0254(9) 0.0314(10) 0.0283(9) -0.0049(7) 0.0019(7) -0.0005(7)
C9 0.0288(10) 0.0294(9) 0.0273(9) 0.0024(7) 0.0036(7) -0.0007(7)
C10 0.0259(9) 0.0227(8) 0.0274(9) -0.0012(7) 0.0063(7) -0.0022(7)
C11 0.0180(8) 0.0216(8) 0.0277(8) 0.0027(7) 0.0042(6) 0.0036(6)
C12 0.0242(9) 0.0245(9) 0.0306(9) 0.0004(7) 0.0074(7) 0.0036(7)
C13 0.0249(9) 0.0292(9) 0.0402(11) 0.0077(8) 0.0114(8) 0.0026(7)
C14 0.0234(9) 0.0255(9) 0.0491(12) 0.0046(8) 0.0048(8) -0.0030(7)
C15 0.0280(9) 0.0245(9) 0.0393(10) -0.0040(8) 0.0009(8) 0.0001(7)
C16 0.0235(9) 0.0265(9) 0.0283(9) -0.0004(7) 0.0040(7) 0.0026(7)

loop_
_atom_type_symbol
_atom_type_description
_atom_type_scat_dispersion_real
_atom_type_scat_dispersion_imag
_atom_type_scat_source
C C 0.0181 0.0091 'International Tables Vol C Tables 4.2.6.8 and 6.1.1.4'
H H 0.0000 0.0000 'International Tables Vol C Tables 4.2.6.8 and 6.1.1.4'
F F 0.0727 0.0534 'International Tables Vol C Tables 4.2.6.8 and 6.1.1.4'
Si Si 0.2541 0.3302 'International Tables Vol C Tables 4.2.6.8 and 6.1.1.4'

loop_
_exptl_crystal_face_index_h
_exptl_crystal_face_index_k
_exptl_crystal_face_index_l
_exptl_crystal_face_perp_dist
_exptl_oxdiff_crystal_face_indexfrac_h
_exptl_oxdiff_crystal_face_indexfrac_k
_exptl_oxdiff_crystal_face_indexfrac_l
_exptl_oxdiff_crystal_face_x
_exptl_oxdiff_crystal_face_y
_exptl_oxdiff_crystal_face_z
0 0 0 0.0155 -0.0000 -0.0001 -0.4998 -0.0230 -0.0257 -0.0053
0 0 0 0.0155 0.0000 0.0001 0.4998 0.0230 0.0257 0.0053
-1 0 1 0.0991 -0.9993 0.0018 0.9990 -0.0508 0.1317 -0.1849
1 0 -1 0.0991 0.9993 -0.0018 -0.9990 0.0508 -0.1317 0.1849
1 -1 0 0.1033 0.9985 -1.0012 0.0006 0.0127 -0.0190 0.2621
-1 1 0 0.1033 -0.9985 1.0012 -0.0006 -0.0127 0.0190 -0.2621
0 -1 0 0.0293 -0.0008 -0.9994 0.4997 -0.0610 0.0870 0.0719
0 1 0 0.0293 0.0008 0.9994 -0.4997 0.0610 -0.0870 -0.0719

loop_
_geom_angle_atom_site_label_1
_geom_angle_atom_site_label_2
_geom_angle_atom_site_label_3
_geom_angle
C3 Si1 C1 107.56(8)
C5 Si1 C1 109.09(8)
C5 Si1 C3 110.80(8)
C5 Si1 C11 112.30(8)
C11 Si1 C1 107.32(8)
C11 Si1 C3 109.60(8)
F1A Si2 F2A 106.50(17)
F1A Si2 F3A 111.02(19)
F1A Si2 C2 111.05(14)
F2A Si2 C2 110.59(11)
F3A Si2 F2A 102.95(15)
F3A Si2 C2 114.19(12)
F1B Si2 F3B 98.9(6)
F1B Si2 C2 112.3(5)
F2B Si2 F1B 109.7(6)
F2B Si2 F3B 104.9(5)
F2B Si2 C2 115.8(3)
F3B Si2 C2 113.6(3)
F4A Si3A C4A 109.37(18)
F5A Si3A F4A 106.5(2)
F5A Si3A C4A 114.20(13)
F6A Si3A F4A 109.3(3)
F6A Si3A F5A 103.95(16)
F6A Si3A C4A 113.17(13)
F4B Si3B F5B 98.6(14)
F4B Si3B C4B 119.3(14)
F5B Si3B C4B 113.7(8)
F6B Si3B F4B 104.2(17)
F6B Si3B F5B 104.6(8)
F6B Si3B C4B 114.4(8)
Si1 C1 H1 117.4
C2 C1 Si1 125.29(15)
C2 C1 H1 117.4
Si2 C2 H2 118.6
C1 C2 Si2 122.89(15)
C1 C2 H2 118.6
Si1 C3 H3A 117.7
Si1 C3 H3B 116.7
C4A C3 Si1 124.68(18)
C4A C3 H3A 117.7
C4B C3 Si1 126.6(9)
C4B C3 H3B 116.7
Si3A C4A H4A 119.2
C3 C4A Si3A 121.6(2)
C3 C4A H4A 119.2
Si3B C4B H4B 118.8
C3 C4B Si3B 122.4(14)
C3 C4B H4B 118.8
C6 C5 Si1 119.20(14)
C10 C5 Si1 122.97(14)
C10 C5 C6 117.82(17)
C5 C6 H6 119.5
C7 C6 C5 121.07(17)
C7 C6 H6 119.5
C6 C7 H7 120.0
C6 C7 C8 120.01(17)
C8 C7 H7 120.0
C7 C8 H8 120.1
C9 C8 C7 119.85(18)
C9 C8 H8 120.1
C8 C9 H9 120.0
C8 C9 C10 120.01(18)
C10 C9 H9 120.0
C5 C10 H10 119.4
C9 C10 C5 121.24(17)
C9 C10 H10 119.4
C12 C11 Si1 120.42(14)
C16 C11 Si1 121.64(13)
C16 C11 C12 117.91(17)
C11 C12 H12 119.6
C13 C12 C11 120.78(18)
C13 C12 H12 119.6
C12 C13 H13 119.8
C14 C13 C12 120.45(18)
C14 C13 H13 119.8
C13 C14 H14 120.2
C15 C14 C13 119.68(18)
C15 C14 H14 120.2
C14 C15 H15 119.9
C14 C15 C16 120.11(18)
C16 C15 H15 119.9
C11 C16 H16 119.5
C15 C16 C11 121.07(17)
C15 C16 H16 119.5

loop_
_geom_bond_atom_site_label_1
_geom_bond_atom_site_label_2
_geom_bond_distance
Si1 C1 1.8769(19)
Si1 C3 1.8746(19)
Si1 C5 1.8678(19)
Si1 C11 1.8680(18)
Si2 F1A 1.544(3)
Si2 F2A 1.602(2)
Si2 F3A 1.548(2)
Si2 F1B 1.484(15)
Si2 F2B 1.411(8)
Si2 F3B 1.607(10)
Si2 C2 1.820(2)
Si3A F4A 1.569(4)
Si3A F5A 1.558(2)
Si3A F6A 1.547(2)
Si3A C4A 1.824(3)
Si3B F4B 1.550(16)
Si3B F5B 1.590(11)
Si3B F6B 1.499(15)
Si3B C4B 1.82(2)
C1 H1 0.9300
C1 C2 1.326(3)
C2 H2 0.9300
C3 H3A 0.9300
C3 H3B 0.9300
C3 C4A 1.337(4)
C3 C4B 1.32(2)
C4A H4A 0.9300
C4B H4B 0.9300
C5 C6 1.405(3)
C5 C10 1.395(3)
C6 H6 0.9300
C6 C7 1.385(3)
C7 H7 0.9300
C7 C8 1.390(3)
C8 H8 0.9300
C8 C9 1.385(3)
C9 H9 0.9300
C9 C10 1.389(3)
C10 H10 0.9300
C11 C12 1.405(3)
C11 C16 1.400(3)
C12 H12 0.9300
C12 C13 1.388(3)
C13 H13 0.9300
C13 C14 1.387(3)
C14 H14 0.9300
C14 C15 1.386(3)
C15 H15 0.9300
C15 C16 1.392(3)
C16 H16 0.9300

loop_
_geom_torsion_atom_site_label_1
_geom_torsion_atom_site_label_2
_geom_torsion_atom_site_label_3
_geom_torsion_atom_site_label_4
_geom_torsion
Si1 C1 C2 Si2 172.78(11)
Si1 C3 C4A Si3A 177.40(12)
Si1 C3 C4B Si3B -172.7(6)
Si1 C5 C6 C7 179.31(14)
Si1 C5 C10 C9 -179.03(14)
Si1 C11 C12 C13 178.38(14)
Si1 C11 C16 C15 -177.24(14)
F1A Si2 C2 C1 0.9(3)
F2A Si2 C2 C1 -117.1(2)
F3A Si2 C2 C1 127.4(2)
F1B Si2 C2 C1 -21.6(5)
F2B Si2 C2 C1 -148.7(5)
F3B Si2 C2 C1 89.6(5)
F4A Si3A C4A C3 7.4(4)
F5A Si3A C4A C3 -111.8(2)
F6A Si3A C4A C3 129.6(3)
F4B Si3B C4B C3 -7(2)
F5B Si3B C4B C3 -122.8(13)
F6B Si3B C4B C3 117.1(13)
C1 Si1 C3 C4A 143.7(2)
C1 Si1 C3 C4B 118.1(9)
C1 Si1 C5 C6 -55.29(16)
C1 Si1 C5 C10 123.68(15)
C1 Si1 C11 C12 -61.59(16)
C1 Si1 C11 C16 116.07(15)
C3 Si1 C1 C2 -16.0(2)
C3 Si1 C5 C6 62.94(16)
C3 Si1 C5 C10 -118.09(15)
C3 Si1 C11 C12 -178.12(14)
C3 Si1 C11 C16 -0.45(17)
C5 Si1 C1 C2 104.22(19)
C5 Si1 C3 C4A 24.5(2)
C5 Si1 C3 C4B -1.1(9)
C5 Si1 C11 C12 58.28(16)
C5 Si1 C11 C16 -124.05(15)
C5 C6 C7 C8 -0.4(3)
C6 C5 C10 C9 0.0(3)
C6 C7 C8 C9 0.3(3)
C7 C8 C9 C10 -0.1(3)
C8 C9 C10 C5 -0.1(3)
C10 C5 C6 C7 0.3(3)
C11 Si1 C1 C2 -133.88(19)
C11 Si1 C3 C4A -100.0(2)
C11 Si1 C3 C4B -125.5(9)
C11 Si1 C5 C6 -174.13(13)
C11 Si1 C5 C10 4.84(17)
C11 C12 C13 C14 -1.0(3)
C12 C11 C16 C15 0.5(3)
C12 C13 C14 C15 0.3(3)
C13 C14 C15 C16 0.8(3)
C14 C15 C16 C11 -1.2(3)
C16 C11 C12 C13 0.6(3)
